data_1516562
loop_
_publ_author_name
'Braunschweig, Holger'
'Kramer, Thomas'
'Radacki, Krzysztof'
'Shang, Rong'
'Siedler, Eva'
'Werner, Christine'

_publ_section_title
;
 Isolation of the key intermediates of base-promoted borylene--carbonyl
 coupling reactions
;
_journal_issue 6
_journal_name_full 'Chemical Science'
_journal_page_first 2271
_journal_paper_doi 10.1039/c4sc00183d
_journal_volume 5
_journal_year 2014
_chemical_formula_moiety 'C15 H29 B N2'
_chemical_formula_sum 'C15 H29 B N2'
_chemical_formula_weight 248.21
_chemical_name_common
;

?

;
_chemical_name_systematic
; 

?

;
_space_group_IT_number 61
_symmetry_cell_setting orthorhombic
_symmetry_space_group_name_Hall '-P 2ac 2ab'
_symmetry_space_group_name_H-M 'P b c a'
_atom_sites_solution_hydrogens geom
_atom_sites_solution_primary direct
_atom_sites_solution_secondary difmap
_audit_creation_method SHELXL-97
_cell_angle_alpha 90.00
_cell_angle_beta 90.00
_cell_angle_gamma 90.00
_cell_formula_units_Z 8
_cell_length_a 14.3661(7)
_cell_length_b 12.0848(6)
_cell_length_c 18.9620(9)
_cell_measurement_reflns_used 9942
_cell_measurement_temperature 100(2)
_cell_measurement_theta_max 26.70
_cell_measurement_theta_min 2.45
_cell_volume 3292.0(3)
_computing_cell_refinement 'Saint+ ver. 7.68A (Bruker AXS)'
_computing_data_collection 'APEX2 ver. 2010.3 (Bruker AXS)'
_computing_data_reduction 'Saint+ ver. 7.68A (Bruker AXS)'
_computing_molecular_graphics 'XP ver. 5.1 (Bruker AXS, 1998)'
_computing_publication_material 'SHELXL-97 (Sheldrick, 2008)'
_computing_structure_refinement 'SHELXL-97 (Sheldrick, 1997)'
_computing_structure_solution 'SHELXS-97 (Sheldrick, 1990)'
_diffrn_ambient_temperature 100(2)
_diffrn_detector_area_resol_mean 8.333
_diffrn_measured_fraction_theta_full 0.998
_diffrn_measured_fraction_theta_max 0.999
_diffrn_measurement_device_type 'Bruker X8-APEX II'
_diffrn_measurement_method '\f and \w scans'
_diffrn_radiation_monochromator 'multi-layer mirror'
_diffrn_radiation_source 'rotating anode'
_diffrn_radiation_type MoK\a
_diffrn_radiation_wavelength 0.71073
_diffrn_reflns_av_R_equivalents 0.0376
_diffrn_reflns_av_sigmaI/netI 0.0187
_diffrn_reflns_limit_h_max 18
_diffrn_reflns_limit_h_min -18
_diffrn_reflns_limit_k_max 14
_diffrn_reflns_limit_k_min -15
_diffrn_reflns_limit_l_max 24
_diffrn_reflns_limit_l_min -23
_diffrn_reflns_number 36720
_diffrn_reflns_theta_full 26.00
_diffrn_reflns_theta_max 26.76
_diffrn_reflns_theta_min 2.45
_exptl_absorpt_coefficient_mu 0.057
_exptl_absorpt_correction_T_max 0.7454
_exptl_absorpt_correction_T_min 0.6030
_exptl_absorpt_correction_type multi-scan
_exptl_absorpt_process_details 'Sadabs 2008/1 (Bruker 2008)'
_exptl_crystal_colour colourless
_exptl_crystal_density_diffrn 1.002
_exptl_crystal_density_method 'not measured'
_exptl_crystal_description block
_exptl_crystal_F_000 1104
_exptl_crystal_size_max 0.23
_exptl_crystal_size_mid 0.18
_exptl_crystal_size_min 0.10
_refine_diff_density_max 0.329
_refine_diff_density_min -0.312
_refine_diff_density_rms 0.033
_refine_ls_extinction_method none
_refine_ls_goodness_of_fit_ref 1.041
_refine_ls_hydrogen_treatment constr
_refine_ls_matrix_type full
_refine_ls_number_parameters 282
_refine_ls_number_reflns 3502
_refine_ls_number_restraints 462
_refine_ls_restrained_S_all 1.087
_refine_ls_R_factor_all 0.0694
_refine_ls_R_factor_gt 0.0559
_refine_ls_shift/su_max 0.000
_refine_ls_shift/su_mean 0.000
_refine_ls_structure_factor_coef Fsqd
_refine_ls_weighting_details
;
calc w=1/[\s^2^(Fo^2^)+(0.0695P)^2^+1.3191P] whereP=(Fo^2^+2Fc^2^)/3
;
_refine_ls_weighting_scheme calc
_refine_ls_wR_factor_gt 0.1440
_refine_ls_wR_factor_ref 0.1541
_reflns_number_gt 2851
_reflns_number_total 3502
_reflns_threshold_expression >2sigma(I)
_cod_data_source_file c4sc00183d1.cif
_cod_data_source_block 10
_cod_depositor_comments
;
The following automatic conversions were performed:

'_symmetry_cell_setting' value 'Orthorhombic' changed to
'orthorhombic' according to
/usr/data/users/saulius/crontab/automatic-downloads/current/RSC/lib/dictionaries/cif_core.dic
dictionary named 'cif_core.dic' version 2.4.2 from 2011-04-26.

Automatic conversion script
Id: cif_fix_values 2281 2013-09-26 08:29:07Z andrius 
;
_cod_original_sg_symbol_H-M Pbca
_cod_database_code 1516562

loop_
_symmetry_equiv_pos_as_xyz
'x, y, z'
'-x+1/2, -y, z+1/2'
'-x, y+1/2, -z+1/2'
'x+1/2, -y+1/2, -z'
'-x, -y, -z'
'x-1/2, y, -z-1/2'
'x, -y-1/2, z-1/2'
'-x-1/2, y-1/2, z'

loop_
_atom_site_label
_atom_site_type_symbol
_atom_site_fract_x
_atom_site_fract_y
_atom_site_fract_z
_atom_site_U_iso_or_equiv
_atom_site_adp_type
_atom_site_occupancy
_atom_site_symmetry_multiplicity
_atom_site_calc_flag
_atom_site_refinement_flags
_atom_site_disorder_assembly
_atom_site_disorder_group
C1 C -0.0204(6) 0.2924(6) 0.8872(3) 0.0392(8) Uani 0.6960(17) 1 d PU A 1
B1 B 0.09191(16) 0.2652(2) 0.89391(14) 0.0362(5) Uani 0.6960(17) 1 d PDU A 1
H1 H 0.1253 0.3350 0.9067 0.043 Uiso 0.6960(17) 1 calc PR A 1
C2 C -0.0344(2) 0.3663(3) 0.82181(19) 0.0640(8) Uani 0.6960(17) 1 d PU A 1
H2A H -0.1001 0.3875 0.8182 0.096 Uiso 0.6960(17) 1 calc PR A 1
H2B H -0.0160 0.3255 0.7794 0.096 Uiso 0.6960(17) 1 calc PR A 1
H2C H 0.0040 0.4330 0.8263 0.096 Uiso 0.6960(17) 1 calc PR A 1
C3 C -0.0623(2) 0.3592(2) 0.94869(18) 0.0624(7) Uani 0.6960(17) 1 d PU A 1
H3A H -0.0252 0.4262 0.9564 0.094 Uiso 0.6960(17) 1 calc PR A 1
H3B H -0.0619 0.3140 0.9916 0.094 Uiso 0.6960(17) 1 calc PR A 1
H3C H -0.1265 0.3800 0.9372 0.094 Uiso 0.6960(17) 1 calc PR A 1
C4 C -0.0800(8) 0.1868(7) 0.8760(5) 0.0458(11) Uani 0.6960(17) 1 d PU A 1
H4A H -0.0769 0.1404 0.9184 0.069 Uiso 0.6960(17) 1 calc PR A 1
H4B H -0.0560 0.1453 0.8355 0.069 Uiso 0.6960(17) 1 calc PR A 1
H4C H -0.1448 0.2080 0.8672 0.069 Uiso 0.6960(17) 1 calc PR A 1
C101 C -0.0232(14) 0.3050(16) 0.8728(7) 0.0392(8) Uani 0.3040(17) 1 d PDU A 2
B101 B 0.0572(4) 0.2892(5) 0.9351(3) 0.0362(5) Uani 0.3040(17) 1 d PDU A 2
H101 H 0.0973 0.3568 0.9360 0.043 Uiso 0.3040(17) 1 calc PR A 2
C102 C 0.0101(5) 0.3367(7) 0.7991(4) 0.0640(8) Uani 0.3040(17) 1 d PDU A 2
H10A H 0.0487 0.2771 0.7798 0.096 Uiso 0.3040(17) 1 calc PR A 2
H10B H 0.0467 0.4050 0.8016 0.096 Uiso 0.3040(17) 1 calc PR A 2
H10C H -0.0439 0.3484 0.7683 0.096 Uiso 0.3040(17) 1 calc PR A 2
C103 C -0.0863(5) 0.3979(6) 0.8980(4) 0.0624(7) Uani 0.3040(17) 1 d PU A 2
H10D H -0.1319 0.4153 0.8611 0.094 Uiso 0.3040(17) 1 calc PR A 2
H10E H -0.0489 0.4638 0.9081 0.094 Uiso 0.3040(17) 1 calc PR A 2
H10F H -0.1190 0.3746 0.9408 0.094 Uiso 0.3040(17) 1 calc PR A 2
C104 C -0.080(2) 0.2021(18) 0.8668(13) 0.0458(11) Uani 0.3040(17) 1 d PU A 2
H10G H -0.1006 0.1790 0.9138 0.069 Uiso 0.3040(17) 1 calc PR A 2
H10H H -0.0422 0.1433 0.8456 0.069 Uiso 0.3040(17) 1 calc PR A 2
H10I H -0.1344 0.2164 0.8370 0.069 Uiso 0.3040(17) 1 calc PR A 2
C111 C 0.1242(17) 0.1798(16) 0.9399(14) 0.0245(7) Uani 0.3040(17) 1 d PDU A 2
N112 N 0.1225(10) 0.1358(15) 1.0137(9) 0.0267(8) Uani 0.3040(17) 1 d PU A 2
C113 C 0.1826(10) 0.0534(11) 1.0177(8) 0.0317(8) Uani 0.3040(17) 1 d PU A 2
H113 H 0.1924 0.0098 1.0588 0.038 Uiso 0.3040(17) 1 calc PR A 2
C114 C 0.2262(9) 0.0393(9) 0.9592(6) 0.0308(6) Uani 0.3040(17) 1 d PU A 2
H114 H 0.2726 -0.0150 0.9503 0.037 Uiso 0.3040(17) 1 calc PR A 2
N115 N 0.1938(16) 0.1175(16) 0.9110(11) 0.0287(9) Uani 0.3040(17) 1 d PU A 2
C11 C 0.1329(7) 0.1621(6) 0.9444(6) 0.0245(7) Uani 0.6960(17) 1 d PDU A 1
N12 N 0.1387(4) 0.1212(5) 1.0078(4) 0.0267(8) Uani 0.6960(17) 1 d PU A 1
C13 C 0.1975(3) 0.0295(3) 1.0099(3) 0.0317(8) Uani 0.6960(17) 1 d PU A 1
H13 H 0.2122 -0.0146 1.0499 0.038 Uiso 0.6960(17) 1 calc PR A 1
C14 C 0.2294(3) 0.0162(3) 0.9435(2) 0.0308(6) Uani 0.6960(17) 1 d PU A 1
H14 H 0.2717 -0.0385 0.9273 0.037 Uiso 0.6960(17) 1 calc PR A 1
N15 N 0.1881(6) 0.0981(6) 0.9041(4) 0.0287(9) Uani 0.6960(17) 1 d PU A 1
C31 C 0.2173(5) 0.1411(6) 0.8326(4) 0.0470(15) Uani 0.6960(17) 1 d PU A 1
C32 C 0.13378(17) 0.2195(3) 0.81847(13) 0.0525(7) Uani 0.6960(17) 1 d PU A 1
H32A H 0.0846 0.1792 0.7924 0.063 Uiso 0.6960(17) 1 calc PR A 1
H32B H 0.1543 0.2827 0.7892 0.063 Uiso 0.6960(17) 1 calc PR A 1
C33 C 0.30692(17) 0.1941(3) 0.83686(15) 0.0543(7) Uani 0.6960(17) 1 d PU A 1
H33A H 0.3036 0.2562 0.8700 0.081 Uiso 0.6960(17) 1 calc PR A 1
H33B H 0.3248 0.2214 0.7901 0.081 Uiso 0.6960(17) 1 calc PR A 1
H33C H 0.3533 0.1406 0.8534 0.081 Uiso 0.6960(17) 1 calc PR A 1
C34 C 0.2151(2) 0.0383(3) 0.78221(16) 0.0683(9) Uani 0.6960(17) 1 d PU A 1
H34A H 0.2245 0.0628 0.7335 0.103 Uiso 0.6960(17) 1 calc PR A 1
H34B H 0.1547 0.0012 0.7862 0.103 Uiso 0.6960(17) 1 calc PR A 1
H34C H 0.2648 -0.0132 0.7954 0.103 Uiso 0.6960(17) 1 calc PR A 1
C131 C 0.2158(8) 0.1236(13) 0.8359(9) 0.036(3) Uani 0.3040(17) 1 d PDU A 2
C132 C 0.2437(4) 0.2554(4) 0.8240(3) 0.0401(12) Uani 0.3040(17) 1 d PDU A 2
H13A H 0.2710 0.2649 0.7771 0.060 Uiso 0.3040(17) 1 calc PR A 2
H13B H 0.2889 0.2780 0.8599 0.060 Uiso 0.3040(17) 1 calc PR A 2
H13C H 0.1876 0.3012 0.8280 0.060 Uiso 0.3040(17) 1 calc PR A 2
C133 C 0.1645(5) 0.0787(5) 0.7849(3) 0.0467(13) Uani 0.3040(17) 1 d PU A 2
H13D H 0.1614 -0.0016 0.7917 0.070 Uiso 0.3040(17) 1 calc PR A 2
H13E H 0.1928 0.0949 0.7391 0.070 Uiso 0.3040(17) 1 calc PR A 2
H13F H 0.1015 0.1098 0.7865 0.070 Uiso 0.3040(17) 1 calc PR A 2
C134 C 0.3252(4) 0.0762(5) 0.8318(3) 0.0455(13) Uani 0.3040(17) 1 d PDU A 2
H13G H 0.3250 -0.0045 0.8366 0.068 Uiso 0.3040(17) 1 calc PR A 2
H13H H 0.3619 0.1088 0.8701 0.068 Uiso 0.3040(17) 1 calc PR A 2
H13I H 0.3527 0.0967 0.7864 0.068 Uiso 0.3040(17) 1 calc PR A 2
C21 C 0.0943(2) 0.1649(3) 1.07530(16) 0.0351(6) Uani 0.6960(17) 1 d PU A 1
C22 C 0.1056(2) 0.2913(2) 1.07563(17) 0.0495(7) Uani 0.6960(17) 1 d PU A 1
H22A H 0.1719 0.3101 1.0777 0.074 Uiso 0.6960(17) 1 calc PR A 1
H22B H 0.0738 0.3222 1.1169 0.074 Uiso 0.6960(17) 1 calc PR A 1
H22C H 0.0784 0.3222 1.0325 0.074 Uiso 0.6960(17) 1 calc PR A 1
C23 C -0.00763(19) 0.1284(3) 1.07651(16) 0.0446(7) Uani 0.6960(17) 1 d PU A 1
H23A H -0.0393 0.1562 1.0343 0.067 Uiso 0.6960(17) 1 calc PR A 1
H23B H -0.0380 0.1582 1.1187 0.067 Uiso 0.6960(17) 1 calc PR A 1
H23C H -0.0109 0.0474 1.0773 0.067 Uiso 0.6960(17) 1 calc PR A 1
C24 C 0.14374(17) 0.1182(2) 1.14021(12) 0.0472(6) Uani 0.6960(17) 1 d PU A 1
H24A H 0.1329 0.0383 1.1430 0.071 Uiso 0.6960(17) 1 calc PR A 1
H24B H 0.1192 0.1539 1.1827 0.071 Uiso 0.6960(17) 1 calc PR A 1
H24C H 0.2107 0.1325 1.1365 0.071 Uiso 0.6960(17) 1 calc PR A 1
C121 C 0.0675(5) 0.2020(6) 1.0629(4) 0.0380(15) Uani 0.3040(17) 1 d PU A 2
C122 C 0.1340(5) 0.2683(7) 1.1043(4) 0.0535(17) Uani 0.3040(17) 1 d PU A 2
H12A H 0.1000 0.3143 1.1382 0.080 Uiso 0.3040(17) 1 calc PR A 2
H12B H 0.1700 0.3159 1.0726 0.080 Uiso 0.3040(17) 1 calc PR A 2
H12C H 0.1764 0.2189 1.1298 0.080 Uiso 0.3040(17) 1 calc PR A 2
C123 C 0.0101(6) 0.1221(7) 1.1070(4) 0.0523(18) Uani 0.3040(17) 1 d PU A 2
H12D H -0.0251 0.0729 1.0758 0.078 Uiso 0.3040(17) 1 calc PR A 2
H12E H -0.0331 0.1639 1.1368 0.078 Uiso 0.3040(17) 1 calc PR A 2
H12F H 0.0516 0.0780 1.1369 0.078 Uiso 0.3040(17) 1 calc PR A 2
C124 C 0.0059(4) 0.2756(5) 1.0135(3) 0.0402(12) Uani 0.3040(17) 1 d PU A 2
H12G H -0.0030 0.3494 1.0351 0.048 Uiso 0.3040(17) 1 calc PR A 2
H12H H -0.0561 0.2410 1.0076 0.048 Uiso 0.3040(17) 1 calc PR A 2

loop_
_atom_site_aniso_label
_atom_site_aniso_U_11
_atom_site_aniso_U_22
_atom_site_aniso_U_33
_atom_site_aniso_U_23
_atom_site_aniso_U_13
_atom_site_aniso_U_12
C1 0.0294(9) 0.0380(19) 0.050(2) 0.0120(16) -0.0048(18) 0.0036(11)
B1 0.0262(11) 0.0355(11) 0.0471(13) 0.0096(10) -0.0009(9) -0.0052(9)
C2 0.0492(16) 0.0648(17) 0.0778(18) 0.0302(14) -0.0123(13) 0.0036(13)
C3 0.0495(13) 0.0580(15) 0.0797(17) -0.0022(13) -0.0098(12) 0.0244(12)
C4 0.0299(8) 0.053(3) 0.054(3) 0.0087(16) -0.0053(16) -0.0072(18)
C101 0.0294(9) 0.0380(19) 0.050(2) 0.0120(16) -0.0048(18) 0.0036(11)
B101 0.0262(11) 0.0355(11) 0.0471(13) 0.0096(10) -0.0009(9) -0.0052(9)
C102 0.0492(16) 0.0648(17) 0.0778(18) 0.0302(14) -0.0123(13) 0.0036(13)
C103 0.0495(13) 0.0580(15) 0.0797(17) -0.0022(13) -0.0098(12) 0.0244(12)
C104 0.0299(8) 0.053(3) 0.054(3) 0.0087(16) -0.0053(16) -0.0072(18)
C111 0.0162(19) 0.028(3) 0.0288(15) 0.0002(17) -0.0035(12) -0.0025(14)
N112 0.022(2) 0.031(2) 0.0266(13) -0.0082(11) 0.0059(13) -0.0013(15)
C113 0.0262(19) 0.030(2) 0.0385(15) 0.0008(14) -0.0036(12) 0.0055(12)
C114 0.0235(8) 0.0287(19) 0.040(2) -0.0116(11) -0.0012(12) 0.0035(12)
N115 0.0198(13) 0.036(3) 0.0298(18) -0.0062(15) -0.0004(11) -0.0034(17)
C11 0.0162(19) 0.028(3) 0.0288(15) 0.0002(17) -0.0035(12) -0.0025(14)
N12 0.022(2) 0.031(2) 0.0266(13) -0.0082(11) 0.0059(13) -0.0013(15)
C13 0.0262(19) 0.030(2) 0.0385(15) 0.0008(14) -0.0036(12) 0.0055(12)
C14 0.0235(8) 0.0287(19) 0.040(2) -0.0116(11) -0.0012(12) 0.0035(12)
N15 0.0198(13) 0.036(3) 0.0298(18) -0.0062(15) -0.0004(11) -0.0034(17)
C31 0.063(3) 0.050(3) 0.0273(18) -0.0046(18) 0.0190(18) -0.0142(18)
C32 0.0350(12) 0.0816(18) 0.0408(12) 0.0204(12) 0.0028(10) -0.0052(12)
C33 0.0305(12) 0.0789(18) 0.0534(15) 0.0016(13) 0.0120(10) -0.0122(12)
C34 0.0551(17) 0.104(2) 0.0462(15) -0.0297(16) 0.0103(14) -0.0125(17)
C131 0.018(4) 0.047(5) 0.044(5) 0.011(3) -0.001(3) 0.001(3)
C132 0.036(2) 0.042(2) 0.042(2) 0.005(2) 0.009(2) 0.000(2)
C133 0.061(3) 0.046(3) 0.033(2) 0.005(2) 0.000(2) -0.004(3)
C134 0.046(3) 0.048(3) 0.043(2) 0.008(2) 0.012(2) 0.012(2)
C21 0.0290(15) 0.0435(18) 0.0328(14) -0.0108(12) 0.0025(11) 0.0001(11)
C22 0.0492(16) 0.0474(15) 0.0520(17) -0.0231(13) -0.0029(13) 0.0030(12)
C23 0.0273(12) 0.0693(18) 0.0373(15) -0.0132(15) 0.0063(11) -0.0008(12)
C24 0.0406(12) 0.0724(16) 0.0285(10) -0.0035(11) -0.0040(9) -0.0082(12)
C121 0.041(4) 0.043(4) 0.030(3) -0.010(3) 0.010(3) 0.004(3)
C122 0.053(3) 0.062(4) 0.046(3) -0.012(3) -0.001(3) -0.001(3)
C123 0.050(4) 0.059(3) 0.049(4) 0.000(3) 0.008(3) 0.000(3)
C124 0.039(2) 0.044(3) 0.038(2) -0.006(2) 0.0029(19) 0.006(2)

loop_
_atom_type_symbol
_atom_type_description
_atom_type_scat_dispersion_real
_atom_type_scat_dispersion_imag
_atom_type_scat_source
C C 0.0033 0.0016 'International Tables Vol C Tables 4.2.6.8 and 6.1.1.4'
H H 0.0000 0.0000 'International Tables Vol C Tables 4.2.6.8 and 6.1.1.4'
B B 0.0013 0.0007 'International Tables Vol C Tables 4.2.6.8 and 6.1.1.4'
N N 0.0061 0.0033 'International Tables Vol C Tables 4.2.6.8 and 6.1.1.4'

loop_
_geom_angle_atom_site_label_1
_geom_angle_atom_site_label_2
_geom_angle_atom_site_label_3
_geom_angle
C2 C1 C3 104.7(5)
C2 C1 C4 107.2(5)
C3 C1 C4 108.6(6)
C2 C1 B1 107.8(4)
C3 C1 B1 115.3(5)
C4 C1 B1 112.8(6)
C32 B1 C1 110.9(3)
C32 B1 C11 96.8(4)
C1 B1 C11 122.3(4)
C32 B1 H1 108.6
C1 B1 H1 108.6
C11 B1 H1 108.6
C104 C101 C103 108.3(17)
C104 C101 C102 108.1(15)
C103 C101 C102 106.8(10)
C104 C101 B101 109.7(13)
C103 C101 B101 106.1(11)
C102 C101 B101 117.5(13)
C111 B101 C101 122.8(13)
C111 B101 C124 97.5(10)
C101 B101 C124 109.7(7)
C111 B101 H101 108.6
C101 B101 H101 108.6
C124 B101 H101 108.6
C101 C102 H10A 109.5
C101 C102 H10B 109.5
H10A C102 H10B 109.5
C101 C102 H10C 109.5
H10A C102 H10C 109.5
H10B C102 H10C 109.5
C101 C103 H10D 109.5
C101 C103 H10E 109.5
H10D C103 H10E 109.5
C101 C103 H10F 109.5
H10D C103 H10F 109.5
H10E C103 H10F 109.5
C101 C104 H10G 109.5
C101 C104 H10H 109.5
H10G C104 H10H 109.5
C101 C104 H10I 109.5
H10G C104 H10I 109.5
H10H C104 H10I 109.5
N115 C111 N112 101.1(14)
N115 C111 B101 148(2)
N112 C111 B101 109.3(16)
C113 N112 C121 136.9(16)
C113 N112 C111 108.1(13)
C121 N112 C111 114.2(14)
C114 C113 N112 111.6(13)
C114 C113 H113 124.2
N112 C113 H113 124.2
C113 C114 N115 108.3(13)
C113 C114 H114 125.9
N115 C114 H114 125.9
C111 N115 C114 110.7(18)
C111 N115 C131 122(2)
C114 N115 C131 126.9(17)
N12 C11 N15 105.5(5)
N12 C11 B1 146.2(7)
N15 C11 B1 108.0(8)
C11 N12 C13 111.5(5)
C11 N12 C21 128.1(5)
C13 N12 C21 120.3(5)
C14 C13 N12 105.9(4)
C14 C13 H13 127.1
N12 C13 H13 127.1
C13 C14 N15 106.0(4)
C13 C14 H14 127.0
N15 C14 H14 127.0
C11 N15 C14 111.1(7)
C11 N15 C31 118.4(7)
C14 N15 C31 128.0(7)
C33 C31 N15 110.5(5)
C33 C31 C32 115.4(5)
N15 C31 C32 98.6(5)
C33 C31 C34 113.8(5)
N15 C31 C34 105.6(5)
C32 C31 C34 111.3(5)
C31 C32 B1 109.7(3)
C31 C32 H32A 109.7
B1 C32 H32A 109.7
C31 C32 H32B 109.7
B1 C32 H32B 109.7
H32A C32 H32B 108.2
C133 C131 N115 124.6(13)
C133 C131 C132 115.2(11)
N115 C131 C132 103.5(12)
C133 C131 C134 110.3(11)
N115 C131 C134 103.4(12)
C132 C131 C134 95.5(7)
C131 C132 H13A 109.5
C131 C132 H13B 109.5
H13A C132 H13B 109.5
C131 C132 H13C 109.5
H13A C132 H13C 109.5
H13B C132 H13C 109.5
C131 C133 H13D 109.5
C131 C133 H13E 109.5
H13D C133 H13E 109.5
C131 C133 H13F 109.5
H13D C133 H13F 109.5
H13E C133 H13F 109.5
C131 C134 H13G 109.5
C131 C134 H13H 109.5
H13G C134 H13H 109.5
C131 C134 H13I 109.5
H13G C134 H13I 109.5
H13H C134 H13I 109.5
N12 C21 C24 110.7(3)
N12 C21 C23 108.2(3)
C24 C21 C23 109.0(3)
N12 C21 C22 107.7(4)
C24 C21 C22 108.3(2)
C23 C21 C22 112.8(3)
N112 C121 C122 106.7(9)
N112 C121 C123 107.3(10)
C122 C121 C123 113.8(7)
N112 C121 C124 103.6(9)
C122 C121 C124 112.1(6)
C123 C121 C124 112.5(6)
C121 C122 H12A 109.5
C121 C122 H12B 109.5
H12A C122 H12B 109.5
C121 C122 H12C 109.5
H12A C122 H12C 109.5
H12B C122 H12C 109.5
C121 C123 H12D 109.5
C121 C123 H12E 109.5
H12D C123 H12E 109.5
C121 C123 H12F 109.5
H12D C123 H12F 109.5
H12E C123 H12F 109.5
C121 C124 B101 109.8(4)
C121 C124 H12G 109.7
B101 C124 H12G 109.7
C121 C124 H12H 109.7
B101 C124 H12H 109.7
H12G C124 H12H 108.2

loop_
_geom_bond_atom_site_label_1
_geom_bond_atom_site_label_2
_geom_bond_distance
C1 C2 1.541(5)
C1 C3 1.541(8)
C1 C4 1.551(13)
C1 B1 1.651(8)
B1 C32 1.647(4)
B1 C11 1.678(6)
B1 H1 1.0000
C2 H2A 0.9800
C2 H2B 0.9800
C2 H2C 0.9800
C3 H3A 0.9800
C3 H3B 0.9800
C3 H3C 0.9800
C4 H4A 0.9800
C4 H4B 0.9800
C4 H4C 0.9800
C101 C104 1.49(3)
C101 C103 1.52(2)
C101 C102 1.527(14)
C101 B101 1.662(18)
B101 C111 1.638(13)
B101 C124 1.669(8)
B101 H101 1.0000
C102 H10A 0.9800
C102 H10B 0.9800
C102 H10C 0.9800
C103 H10D 0.9800
C103 H10E 0.9800
C103 H10F 0.9800
C104 H10G 0.9800
C104 H10H 0.9800
C104 H10I 0.9800
C111 N115 1.37(3)
C111 N112 1.50(3)
N112 C113 1.320(13)
N112 C121 1.461(13)
C113 C114 1.286(15)
C113 H113 0.9500
C114 N115 1.40(3)
C114 H114 0.9500
N115 C131 1.46(3)
C11 N12 1.304(12)
C11 N15 1.346(11)
N12 C13 1.394(5)
N12 C21 1.523(5)
C13 C14 1.350(6)
C13 H13 0.9500
C14 N15 1.375(11)
C14 H14 0.9500
N15 C31 1.511(12)
C31 C33 1.440(8)
C31 C32 1.552(8)
C31 C34 1.567(8)
C32 H32A 0.9900
C32 H32B 0.9900
C33 H33A 0.9800
C33 H33B 0.9800
C33 H33C 0.9800
C34 H34A 0.9800
C34 H34B 0.9800
C34 H34C 0.9800
C131 C133 1.331(16)
C131 C132 1.659(16)
C131 C134 1.674(12)
C132 H13A 0.9800
C132 H13B 0.9800
C132 H13C 0.9800
C133 H13D 0.9800
C133 H13E 0.9800
C133 H13F 0.9800
C134 H13G 0.9800
C134 H13H 0.9800
C134 H13I 0.9800
C21 C24 1.529(4)
C21 C23 1.530(4)
C21 C22 1.536(4)
C22 H22A 0.9800
C22 H22B 0.9800
C22 H22C 0.9800
C23 H23A 0.9800
C23 H23B 0.9800
C23 H23C 0.9800
C24 H24A 0.9800
C24 H24B 0.9800
C24 H24C 0.9800
C121 C122 1.475(11)
C121 C123 1.520(11)
C121 C124 1.566(9)
C122 H12A 0.9800
C122 H12B 0.9800
C122 H12C 0.9800
C123 H12D 0.9800
C123 H12E 0.9800
C123 H12F 0.9800
C124 H12G 0.9900
C124 H12H 0.9900

loop_
_geom_torsion_atom_site_label_1
_geom_torsion_atom_site_label_2
_geom_torsion_atom_site_label_3
_geom_torsion_atom_site_label_4
_geom_torsion
C2 C1 B1 C32 -50.6(5)
C3 C1 B1 C32 -167.1(3)
C4 C1 B1 C32 67.5(5)
C2 C1 B1 C11 -163.6(5)
C3 C1 B1 C11 79.9(7)
C4 C1 B1 C11 -45.5(7)
C104 C101 B101 C111 48(2)
C103 C101 B101 C111 164.7(13)
C102 C101 B101 C111 -76.0(19)
C104 C101 B101 C124 -65.3(16)
C103 C101 B101 C124 51.4(12)
C102 C101 B101 C124 170.7(11)
C101 B101 C111 N115 66(5)
C124 B101 C111 N115 -174(4)
C101 B101 C111 N112 -130.4(16)
C124 B101 C111 N112 -11.1(18)
N115 C111 N112 C113 -4(2)
B101 C111 N112 C113 -175.1(16)
N115 C111 N112 C121 168.0(16)
B101 C111 N112 C121 -3(2)
C121 N112 C113 C114 -166.6(17)
C111 N112 C113 C114 3(2)
N112 C113 C114 N115 -0.2(19)
N112 C111 N115 C114 4(2)
B101 C111 N115 C114 168(4)
N112 C111 N115 C131 174.1(16)
B101 C111 N115 C131 -22(5)
C113 C114 N115 C111 -3(2)
C113 C114 N115 C131 -172.2(16)
C32 B1 C11 N12 180.0(15)
C1 B1 C11 N12 -60.1(18)
C32 B1 C11 N15 6.8(8)
C1 B1 C11 N15 126.7(7)
N15 C11 N12 C13 -0.2(11)
B1 C11 N12 C13 -173.5(13)
N15 C11 N12 C21 176.5(6)
B1 C11 N12 C21 3(2)
C11 N12 C13 C14 0.7(9)
C21 N12 C13 C14 -176.3(5)
N12 C13 C14 N15 -0.9(6)
N12 C11 N15 C14 -0.4(10)
B1 C11 N15 C14 175.7(5)
N12 C11 N15 C31 -163.6(7)
B1 C11 N15 C31 12.4(10)
C13 C14 N15 C11 0.8(8)
C13 C14 N15 C31 162.1(6)
C11 N15 C31 C33 95.1(9)
C14 N15 C31 C33 -65.0(7)
C11 N15 C31 C32 -26.3(9)
C14 N15 C31 C32 173.7(5)
C11 N15 C31 C34 -141.4(7)
C14 N15 C31 C34 58.6(8)
C33 C31 C32 B1 -88.9(5)
N15 C31 C32 B1 28.8(5)
C34 C31 C32 B1 139.4(4)
C1 B1 C32 C31 -151.0(4)
C11 B1 C32 C31 -22.6(5)
C111 N115 C131 C133 -75(2)
C114 N115 C131 C133 94(2)
C111 N115 C131 C132 60(2)
C114 N115 C131 C132 -131.9(15)
C111 N115 C131 C134 158.6(18)
C114 N115 C131 C134 -33(2)
C11 N12 C21 C24 -160.6(8)
C13 N12 C21 C24 15.8(7)
C11 N12 C21 C23 79.9(9)
C13 N12 C21 C23 -103.6(6)
C11 N12 C21 C22 -42.3(9)
C13 N12 C21 C22 134.1(6)
C113 N112 C121 C122 67(2)
C111 N112 C121 C122 -101.6(17)
C113 N112 C121 C123 -55(2)
C111 N112 C121 C123 136.1(16)
C113 N112 C121 C124 -174(2)
C111 N112 C121 C124 16.9(18)
N112 C121 C124 B101 -24.2(10)
C122 C121 C124 B101 90.5(6)
C123 C121 C124 B101 -139.7(6)
C111 B101 C124 C121 21.3(11)
C101 B101 C124 C121 150.2(9)
